data_4505141
loop_
_publ_author_name
'Upreti, Shailesh'
'Ramanan, Arunachalam'

_publ_section_title
;
 Structure-Directing Role of Hydrogen-Bonded Dimers of Phenylenediammonium
 Cations:&#x2009; Supramolecular Assemblies of Octamolybdate-Based
 Organic&#x2212;Inorganic Hybrids
;
_journal_issue 5
_journal_name_full 'Crystal Growth &amp; Design'
_journal_page_first 1837
_journal_paper_doi 10.1021/cg050100m
_journal_volume 5
_journal_year 2005
_chemical_formula_moiety 'Mo8 O26, 4(C6 H9 N2), 2(O)'
_chemical_formula_sum 'C24 H36 Mo8 N8 O28'
_chemical_formula_weight 1652.13
_chemical_name_systematic
; 
 ? 
;
_space_group_IT_number 15
_symmetry_cell_setting monoclinic
_symmetry_space_group_name_Hall '-C 2yc'
_symmetry_space_group_name_H-M 'C 1 2/c 1'
_atom_sites_solution_hydrogens geom
_atom_sites_solution_primary direct
_atom_sites_solution_secondary difmap
_audit_creation_method SHELXL-97
_cell_angle_alpha 90.00
_cell_angle_beta 109.442(3)
_cell_angle_gamma 90.00
_cell_formula_units_Z 4
_cell_length_a 27.502(5)
_cell_length_b 11.622(2)
_cell_length_c 14.138(2)
_cell_measurement_reflns_used 9028
_cell_measurement_temperature 273(2)
_cell_measurement_theta_max 28.25
_cell_measurement_theta_min 2.29
_cell_volume 4261.2(12)
_computing_cell_refinement 'Bruker SMART'
_computing_data_collection 'Bruker SMART'
_computing_data_reduction 'Bruker SAINT'
_computing_molecular_graphics 'Bruker SHELXTL'
_computing_publication_material 'Bruker SHELXTL'
_computing_structure_refinement 'SHELXL-97 (Sheldrick, 1997)'
_computing_structure_solution 'SHELXS-97 (Sheldrick, 1990)'
_diffrn_ambient_temperature 273(2)
_diffrn_measured_fraction_theta_full 0.982
_diffrn_measured_fraction_theta_max 0.982
_diffrn_measurement_device_type 'CCD area detector'
_diffrn_measurement_method 'phi and omega scans'
_diffrn_radiation_monochromator graphite
_diffrn_radiation_source 'fine-focus sealed tube'
_diffrn_radiation_type MoK\a
_diffrn_radiation_wavelength 0.71073
_diffrn_reflns_av_R_equivalents 0.0193
_diffrn_reflns_av_sigmaI/netI 0.0209
_diffrn_reflns_limit_h_max 33
_diffrn_reflns_limit_h_min -32
_diffrn_reflns_limit_k_max 13
_diffrn_reflns_limit_k_min -14
_diffrn_reflns_limit_l_max 15
_diffrn_reflns_limit_l_min -17
_diffrn_reflns_number 10806
_diffrn_reflns_theta_full 25.50
_diffrn_reflns_theta_max 25.50
_diffrn_reflns_theta_min 1.92
_exptl_absorpt_coefficient_mu 2.381
_exptl_absorpt_correction_type none
_exptl_crystal_colour 'dark red'
_exptl_crystal_density_diffrn 2.575
_exptl_crystal_density_method 'not measured'
_exptl_crystal_description block
_exptl_crystal_F_000 3184
_exptl_crystal_size_max 0.267
_exptl_crystal_size_mid 0.101
_exptl_crystal_size_min 0.098
_refine_diff_density_max 0.473
_refine_diff_density_min -0.777
_refine_diff_density_rms 0.157
_refine_ls_extinction_method none
_refine_ls_goodness_of_fit_ref 1.162
_refine_ls_hydrogen_treatment mixed
_refine_ls_matrix_type full
_refine_ls_number_parameters 325
_refine_ls_number_reflns 3884
_refine_ls_number_restraints 0
_refine_ls_restrained_S_all 1.162
_refine_ls_R_factor_all 0.0266
_refine_ls_R_factor_gt 0.0251
_refine_ls_shift/su_max 0.002
_refine_ls_shift/su_mean 0.000
_refine_ls_structure_factor_coef Fsqd
_refine_ls_weighting_details 'calc w=1/[\s^2^(Fo^2^)+(0.0259P)^2^+12.8930P] where P=(Fo^2^+2Fc^2^)/3'
_refine_ls_weighting_scheme calc
_refine_ls_wR_factor_gt 0.0623
_refine_ls_wR_factor_ref 0.0630
_reflns_number_gt 3707
_reflns_number_total 3957
_reflns_threshold_expression >2sigma(I)
_cod_data_source_file cg050100msi20050318_012622.cif
_cod_data_source_block 3
_cod_depositor_comments
;
The following automatic conversions were performed:

'_symmetry_cell_setting' value 'Monoclinic' changed to 'monoclinic'
according to /home/saulius/struct/CIF-dictionaries/cif_core.dic
dictionary named 'cif_core.dic' version 2.4.1 from 2010-06-29.

Automatic conversion script
Id: cif_fix_values 1715 2011-07-08 13:25:40Z adriana 
;
_cod_original_cell_volume 4261.0(13)
_cod_original_sg_symbol_H-M C2/c
_cod_database_code 4505141

loop_
_symmetry_equiv_pos_as_xyz
'x, y, z'
'-x, y, -z+1/2'
'x+1/2, y+1/2, z'
'-x+1/2, y+1/2, -z+1/2'
'-x, -y, -z'
'x, -y, z-1/2'
'-x+1/2, -y+1/2, -z'
'x+1/2, -y+1/2, z-1/2'

loop_
_atom_site_label
_atom_site_type_symbol
_atom_site_fract_x
_atom_site_fract_y
_atom_site_fract_z
_atom_site_U_iso_or_equiv
_atom_site_adp_type
_atom_site_occupancy
_atom_site_symmetry_multiplicity
_atom_site_calc_flag
_atom_site_refinement_flags
O9 O 0.72801(10) -0.0624(2) 0.56242(19) 0.0348(6) Uani 1 1 d .
Mo1 Mo 0.731235(10) 0.15506(2) 0.39485(2) 0.02080(8) Uani 1 1 d .
Mo2 Mo 0.858430(11) 0.21110(2) 0.55173(2) 0.02404(9) Uani 1 1 d .
Mo3 Mo 0.771482(11) 0.04325(2) 0.61523(2) 0.02374(9) Uani 1 1 d .
Mo4 Mo 0.681882(12) 0.18001(2) 0.67379(2) 0.02722(9) Uani 1 1 d .
O1 O 0.69013(10) 0.0443(2) 0.35223(18) 0.0314(5) Uani 1 1 d .
O2 O 0.68329(9) 0.28447(18) 0.35764(17) 0.0239(5) Uani 1 1 d .
O3 O 0.76005(9) 0.17584(19) 0.30289(17) 0.0274(5) Uani 1 1 d .
O4 O 0.78423(9) 0.31232(18) 0.46778(16) 0.0234(5) Uani 1 1 d .
O5 O 0.78974(8) 0.07914(18) 0.49265(16) 0.0232(5) Uani 1 1 d .
O6 O 0.89424(10) 0.3321(2) 0.5925(2) 0.0352(6) Uani 1 1 d .
O7 O 0.89807(10) 0.0980(2) 0.5998(2) 0.0367(6) Uani 1 1 d .
O8 O 0.82586(10) -0.0250(2) 0.68566(19) 0.0338(6) Uani 1 1 d .
O10 O 0.74757(9) 0.0999(2) 0.71840(17) 0.0284(5) Uani 1 1 d .
O11 O 0.64353(10) 0.0666(2) 0.6202(2) 0.0403(6) Uani 1 1 d .
O12 O 0.66949(12) 0.2054(2) 0.7821(2) 0.0412(7) Uani 1 1 d .
O13 O 0.64337(9) 0.29834(19) 0.58457(18) 0.0275(5) Uani 1 1 d .
O1W O 0.2257(3) 0.1982(6) 0.5487(7) 0.190(4) Uani 1 1 d .
N1 N 0.84612(12) 0.0640(3) 0.8920(3) 0.0383(7) Uani 1 1 d .
H1A H 0.8495 -0.0119 0.8882 0.057 Uiso 1 1 calc R
H1B H 0.8169 0.0865 0.8458 0.057 Uiso 1 1 calc R
H1C H 0.8455 0.0824 0.9527 0.057 Uiso 1 1 calc R
N2 N 0.84828(16) 0.3065(3) 0.8725(3) 0.0393(8) Uani 1 1 d .
N3 N 0.10615(16) 0.8310(3) 0.8939(3) 0.0462(9) Uani 1 1 d .
N4 N 0.12205(12) 0.5903(3) 0.9196(2) 0.0379(7) Uani 1 1 d .
H4A H 0.1199 0.5140 0.9220 0.057 Uiso 1 1 calc R
H4B H 0.1434 0.6162 0.9779 0.057 Uiso 1 1 calc R
H4C H 0.1339 0.6103 0.8705 0.057 Uiso 1 1 calc R
C1 C 0.88992(14) 0.1215(3) 0.8744(3) 0.0343(8) Uani 1 1 d .
C2 C 0.88863(15) 0.2403(3) 0.8632(3) 0.0327(8) Uani 1 1 d .
C3 C 0.93169(18) 0.2921(4) 0.8499(3) 0.0458(10) Uani 1 1 d .
H3 H 0.9319 0.3713 0.8408 0.055 Uiso 1 1 calc R
C4 C 0.97355(19) 0.2287(5) 0.8500(4) 0.0629(14) Uani 1 1 d .
H4 H 1.0021 0.2654 0.8425 0.076 Uiso 1 1 calc R
C5 C 0.9737(2) 0.1118(5) 0.8610(5) 0.0749(17) Uani 1 1 d .
H5 H 1.0023 0.0690 0.8609 0.090 Uiso 1 1 calc R
C6 C 0.93128(18) 0.0576(4) 0.8724(4) 0.0599(13) Uani 1 1 d .
H6 H 0.9309 -0.0221 0.8786 0.072 Uiso 1 1 calc R
C7 C 0.06486(15) 0.7586(3) 0.8893(3) 0.0364(8) Uani 1 1 d .
C8 C 0.07086(14) 0.6405(3) 0.9008(3) 0.0307(8) Uani 1 1 d .
C9 C 0.03066(16) 0.5689(3) 0.9000(3) 0.0427(9) Uani 1 1 d .
H9 H 0.0357 0.4898 0.9064 0.051 Uiso 1 1 calc R
C10 C -0.01684(18) 0.6151(4) 0.8896(4) 0.0577(12) Uani 1 1 d .
H10 H -0.0441 0.5677 0.8896 0.069 Uiso 1 1 calc R
C11 C -0.02355(19) 0.7317(5) 0.8791(4) 0.0670(15) Uani 1 1 d .
H11 H -0.0556 0.7635 0.8723 0.080 Uiso 1 1 calc R
C12 C 0.01639(19) 0.8024(4) 0.8786(4) 0.0616(14) Uani 1 1 d .
H12 H 0.0108 0.8813 0.8708 0.074 Uiso 1 1 calc R
H2A H 0.8194(17) 0.275(4) 0.851(3) 0.039(12) Uiso 1 1 d .
H3A H 0.106(2) 0.904(6) 0.893(5) 0.10(2) Uiso 1 1 d .
H2B H 0.8482(17) 0.374(4) 0.852(3) 0.043(12) Uiso 1 1 d .
H3B H 0.126(2) 0.809(4) 0.871(4) 0.057(16) Uiso 1 1 d .

loop_
_atom_site_aniso_label
_atom_site_aniso_U_11
_atom_site_aniso_U_22
_atom_site_aniso_U_33
_atom_site_aniso_U_23
_atom_site_aniso_U_13
_atom_site_aniso_U_12
O9 0.0392(15) 0.0244(12) 0.0479(15) -0.0028(11) 0.0240(13) -0.0067(11)
Mo1 0.02261(16) 0.01621(14) 0.02748(15) -0.00350(10) 0.01354(12) -0.00202(10)
Mo2 0.02061(16) 0.02001(15) 0.03572(17) -0.00183(11) 0.01500(13) -0.00125(10)
Mo3 0.02625(17) 0.01753(14) 0.03324(17) 0.00128(11) 0.01766(13) 0.00084(10)
Mo4 0.02971(18) 0.02052(15) 0.04049(18) 0.00212(12) 0.02378(14) 0.00135(11)
O1 0.0334(14) 0.0233(12) 0.0408(14) -0.0075(10) 0.0168(11) -0.0074(10)
O2 0.0238(12) 0.0204(11) 0.0301(12) -0.0005(9) 0.0123(10) 0.0006(9)
O3 0.0318(14) 0.0253(12) 0.0313(12) -0.0034(10) 0.0188(11) -0.0010(10)
O4 0.0242(12) 0.0192(11) 0.0308(12) -0.0020(9) 0.0147(10) -0.0016(9)
O5 0.0240(12) 0.0193(10) 0.0312(11) -0.0017(9) 0.0157(10) 0.0016(9)
O6 0.0294(14) 0.0285(13) 0.0500(15) -0.0049(11) 0.0164(12) -0.0052(11)
O7 0.0292(14) 0.0300(13) 0.0557(16) 0.0062(12) 0.0206(12) 0.0054(11)
O8 0.0332(14) 0.0274(13) 0.0445(14) 0.0053(11) 0.0181(12) 0.0071(11)
O10 0.0332(13) 0.0259(12) 0.0335(12) 0.0049(10) 0.0209(11) 0.0041(10)
O11 0.0360(15) 0.0248(13) 0.0670(18) 0.0018(12) 0.0262(14) -0.0023(11)
O12 0.0537(18) 0.0346(14) 0.0503(16) 0.0069(12) 0.0372(15) 0.0090(12)
O13 0.0268(13) 0.0226(12) 0.0401(13) -0.0002(10) 0.0207(11) 0.0006(9)
O1W 0.200(8) 0.122(6) 0.296(11) -0.040(6) 0.148(8) -0.016(5)
N1 0.0394(19) 0.0319(17) 0.0488(19) 0.0017(14) 0.0216(16) -0.0011(14)
N2 0.043(2) 0.0275(19) 0.045(2) 0.0035(15) 0.0114(17) 0.0061(15)
N3 0.057(2) 0.0289(18) 0.070(3) 0.0027(17) 0.043(2) 0.0011(17)
N4 0.0352(18) 0.0312(17) 0.0512(19) 0.0025(14) 0.0195(15) 0.0073(14)
C1 0.036(2) 0.0287(18) 0.045(2) -0.0012(16) 0.0217(17) -0.0020(15)
C2 0.040(2) 0.0297(18) 0.0304(18) -0.0011(15) 0.0143(16) -0.0009(16)
C3 0.059(3) 0.034(2) 0.050(2) -0.0025(18) 0.026(2) -0.0143(19)
C4 0.053(3) 0.065(3) 0.086(4) -0.016(3) 0.044(3) -0.024(3)
C5 0.047(3) 0.057(3) 0.137(5) -0.015(3) 0.052(3) 0.001(2)
C6 0.051(3) 0.033(2) 0.105(4) -0.005(2) 0.039(3) 0.006(2)
C7 0.040(2) 0.0306(19) 0.046(2) 0.0045(16) 0.0236(18) 0.0043(16)
C8 0.032(2) 0.0295(18) 0.0345(18) -0.0006(14) 0.0161(16) 0.0057(15)
C9 0.044(2) 0.031(2) 0.058(3) 0.0001(18) 0.024(2) -0.0015(17)
C10 0.039(3) 0.055(3) 0.086(4) 0.000(3) 0.030(2) -0.004(2)
C11 0.043(3) 0.059(3) 0.110(4) 0.011(3) 0.039(3) 0.017(2)
C12 0.056(3) 0.036(2) 0.109(4) 0.016(2) 0.048(3) 0.018(2)

loop_
_atom_type_symbol
_atom_type_description
_atom_type_scat_dispersion_real
_atom_type_scat_dispersion_imag
_atom_type_scat_source
C C 0.0033 0.0016 'International Tables Vol C Tables 4.2.6.8 and 6.1.1.4'
H H 0.0000 0.0000 'International Tables Vol C Tables 4.2.6.8 and 6.1.1.4'
N N 0.0061 0.0033 'International Tables Vol C Tables 4.2.6.8 and 6.1.1.4'
O O 0.0106 0.0060 'International Tables Vol C Tables 4.2.6.8 and 6.1.1.4'
Mo Mo -1.6832 0.6857 'International Tables Vol C Tables 4.2.6.8 and 6.1.1.4'

loop_
_geom_angle_atom_site_label_1
_geom_angle_atom_site_label_2
_geom_angle_atom_site_label_3
_geom_angle
_geom_angle_site_symmetry_1
_geom_angle_site_symmetry_3
O1 Mo1 O3 104.80(11) . .
O1 Mo1 O5 101.81(11) . .
O3 Mo1 O5 96.80(10) . .
O1 Mo1 O2 100.34(11) . .
O3 Mo1 O2 97.22(10) . .
O5 Mo1 O2 149.72(9) . .
O1 Mo1 O4 98.41(10) . 7_656
O3 Mo1 O4 156.79(10) . 7_656
O5 Mo1 O4 78.72(9) . 7_656
O2 Mo1 O4 77.83(9) . 7_656
O1 Mo1 O4 173.70(9) . .
O3 Mo1 O4 81.40(9) . .
O5 Mo1 O4 78.22(9) . .
O2 Mo1 O4 77.53(9) . .
O4 Mo1 O4 75.38(9) 7_656 .
O1 Mo1 Mo2 88.74(8) . 7_656
O3 Mo1 Mo2 132.93(8) . 7_656
O5 Mo1 Mo2 124.73(6) . 7_656
O2 Mo1 Mo2 35.70(6) . 7_656
O4 Mo1 Mo2 46.02(6) 7_656 7_656
O4 Mo1 Mo2 86.15(5) . 7_656
O7 Mo2 O6 106.35(13) . .
O7 Mo2 O13 99.01(11) . 7_656
O6 Mo2 O13 101.90(11) . 7_656
O7 Mo2 O2 101.17(11) . 7_656
O6 Mo2 O2 98.83(11) . 7_656
O13 Mo2 O2 145.54(10) 7_656 7_656
O7 Mo2 O4 159.81(10) . .
O6 Mo2 O4 93.78(10) . .
O13 Mo2 O4 77.86(9) 7_656 .
O2 Mo2 O4 73.56(9) 7_656 .
O7 Mo2 O5 88.30(10) . .
O6 Mo2 O5 163.93(10) . .
O13 Mo2 O5 81.78(9) 7_656 .
O2 Mo2 O5 71.25(8) 7_656 .
O4 Mo2 O5 71.53(8) . .
O7 Mo2 Mo1 136.19(9) . 7_656
O6 Mo2 Mo1 85.61(9) . 7_656
O13 Mo2 Mo1 120.00(7) 7_656 7_656
O2 Mo2 Mo1 35.05(6) 7_656 7_656
O4 Mo2 Mo1 42.14(5) . 7_656
O5 Mo2 Mo1 79.11(5) . 7_656
O8 Mo3 O9 105.91(13) . .
O8 Mo3 O10 100.01(11) . .
O9 Mo3 O10 102.34(11) . .
O8 Mo3 O5 100.35(10) . .
O9 Mo3 O5 96.46(11) . .
O10 Mo3 O5 147.19(9) . .
O8 Mo3 O4 160.93(10) . 7_656
O9 Mo3 O4 92.92(11) . 7_656
O10 Mo3 O4 78.38(9) . 7_656
O5 Mo3 O4 73.99(8) . 7_656
O8 Mo3 O2 89.24(10) . 7_656
O9 Mo3 O2 162.54(10) . 7_656
O10 Mo3 O2 83.00(9) . 7_656
O5 Mo3 O2 71.84(8) . 7_656
O4 Mo3 O2 71.68(8) 7_656 7_656
O11 Mo4 O12 104.76(13) . .
O11 Mo4 O13 97.89(12) . .
O12 Mo4 O13 103.53(11) . .
O11 Mo4 O10 98.34(11) . .
O12 Mo4 O10 103.56(12) . .
O13 Mo4 O10 143.51(9) . .
O11 Mo4 O3 160.44(11) . 7_656
O12 Mo4 O3 94.80(11) . 7_656
O13 Mo4 O3 76.96(9) . 7_656
O10 Mo4 O3 76.85(9) . 7_656
O11 Mo4 O4 90.72(10) . 7_656
O12 Mo4 O4 164.52(11) . 7_656
O13 Mo4 O4 73.61(8) . 7_656
O10 Mo4 O4 73.73(8) . 7_656
O3 Mo4 O4 69.72(8) 7_656 7_656
Mo1 O2 Mo2 109.24(10) . 7_656
Mo1 O2 Mo3 110.07(10) . 7_656
Mo2 O2 Mo3 105.32(9) 7_656 7_656
Mo1 O3 Mo4 117.80(11) . 7_656
Mo1 O4 Mo2 91.84(8) 7_656 .
Mo1 O4 Mo3 91.92(8) 7_656 7_656
Mo2 O4 Mo3 162.30(11) . 7_656
Mo1 O4 Mo1 104.62(9) 7_656 .
Mo2 O4 Mo1 98.17(8) . .
Mo3 O4 Mo1 97.60(9) 7_656 .
Mo1 O4 Mo4 164.31(11) 7_656 7_656
Mo2 O4 Mo4 85.87(7) . 7_656
Mo3 O4 Mo4 85.85(7) 7_656 7_656
Mo1 O4 Mo4 91.07(7) . 7_656
Mo1 O5 Mo3 108.83(10) . .
Mo1 O5 Mo2 109.36(10) . .
Mo3 O5 Mo2 103.35(9) . .
Mo3 O10 Mo4 115.97(12) . .
Mo2 O13 Mo4 116.25(11) 7_656 .
C1 N1 H1A 109.5 . .
C1 N1 H1B 109.5 . .
H1A N1 H1B 109.5 . .
C1 N1 H1C 109.5 . .
H1A N1 H1C 109.5 . .
H1B N1 H1C 109.5 . .
C2 N2 H2A 115(3) . .
C2 N2 H2B 113(3) . .
H2A N2 H2B 113(4) . .
C7 N3 H3A 126(4) . .
C7 N3 H3B 117(4) . .
H3A N3 H3B 110(5) . .
C8 N4 H4A 109.5 . .
C8 N4 H4B 109.5 . .
H4A N4 H4B 109.5 . .
C8 N4 H4C 109.5 . .
H4A N4 H4C 109.5 . .
H4B N4 H4C 109.5 . .
C6 C1 C2 121.9(4) . .
C6 C1 N1 119.4(4) . .
C2 C1 N1 118.7(3) . .
C1 C2 N2 122.0(3) . .
C1 C2 C3 117.0(4) . .
N2 C2 C3 120.8(4) . .
C4 C3 C2 121.3(4) . .
C4 C3 H3 119.3 . .
C2 C3 H3 119.3 . .
C3 C4 C5 120.4(4) . .
C3 C4 H4 119.8 . .
C5 C4 H4 119.8 . .
C4 C5 C6 119.7(4) . .
C4 C5 H5 120.1 . .
C6 C5 H5 120.1 . .
C1 C6 C5 119.7(4) . .
C1 C6 H6 120.2 . .
C5 C6 H6 120.2 . .
C8 C7 C12 116.6(4) . .
C8 C7 N3 121.9(3) . .
C12 C7 N3 121.4(4) . .
C9 C8 C7 122.2(3) . .
C9 C8 N4 118.7(3) . .
C7 C8 N4 119.1(3) . .
C10 C9 C8 119.7(4) . .
C10 C9 H9 120.2 . .
C8 C9 H9 120.2 . .
C11 C10 C9 119.2(4) . .
C11 C10 H10 120.4 . .
C9 C10 H10 120.4 . .
C10 C11 C12 120.9(4) . .
C10 C11 H11 119.6 . .
C12 C11 H11 119.6 . .
C11 C12 C7 121.4(4) . .
C11 C12 H12 119.3 . .
C7 C12 H12 119.3 . .

loop_
_geom_bond_atom_site_label_1
_geom_bond_atom_site_label_2
_geom_bond_distance
_geom_bond_site_symmetry_2
O9 Mo3 1.703(2) .
Mo1 O1 1.687(2) .
Mo1 O3 1.750(2) .
Mo1 O5 1.949(2) .
Mo1 O2 1.953(2) .
Mo1 O4 2.156(2) 7_656
Mo1 O4 2.351(2) .
Mo1 Mo2 3.2110(5) 7_656
Mo2 O7 1.698(2) .
Mo2 O6 1.703(2) .
Mo2 O13 1.914(2) 7_656
Mo2 O2 1.985(2) 7_656
Mo2 O4 2.312(2) .
Mo2 O5 2.360(2) .
Mo2 Mo1 3.2110(5) 7_656
Mo3 O8 1.693(2) .
Mo3 O10 1.906(2) .
Mo3 O5 2.002(2) .
Mo3 O4 2.312(2) 7_656
Mo3 O2 2.321(2) 7_656
Mo4 O11 1.701(3) .
Mo4 O12 1.701(3) .
Mo4 O13 1.927(2) .
Mo4 O10 1.942(2) .
Mo4 O3 2.262(2) 7_656
Mo4 O4 2.475(2) 7_656
O2 Mo2 1.985(2) 7_656
O2 Mo3 2.321(2) 7_656
O3 Mo4 2.262(2) 7_656
O4 Mo1 2.156(2) 7_656
O4 Mo3 2.312(2) 7_656
O4 Mo4 2.475(2) 7_656
O13 Mo2 1.914(2) 7_656
N1 C1 1.470(4) .
N1 H1A 0.8900 .
N1 H1B 0.8900 .
N1 H1C 0.8900 .
N2 C2 1.393(5) .
N2 H2A 0.84(4) .
N2 H2B 0.83(5) .
N3 C7 1.397(5) .
N3 H3A 0.84(7) .
N3 H3B 0.77(5) .
N4 C8 1.464(4) .
N4 H4A 0.8900 .
N4 H4B 0.8900 .
N4 H4C 0.8900 .
C1 C6 1.367(5) .
C1 C2 1.388(5) .
C2 C3 1.396(5) .
C3 C4 1.366(7) .
C3 H3 0.9300 .
C4 C5 1.367(7) .
C4 H4 0.9300 .
C5 C6 1.382(6) .
C5 H5 0.9300 .
C6 H6 0.9300 .
C7 C8 1.385(5) .
C7 C12 1.387(6) .
C8 C9 1.381(5) .
C9 C10 1.374(6) .
C9 H9 0.9300 .
C10 C11 1.370(7) .
C10 H10 0.9300 .
C11 C12 1.373(7) .
C11 H11 0.9300 .
C12 H12 0.9300 .

loop_
_geom_torsion_atom_site_label_1
_geom_torsion_atom_site_label_2
_geom_torsion_atom_site_label_3
_geom_torsion_atom_site_label_4
_geom_torsion
_geom_torsion_site_symmetry_1
_geom_torsion_site_symmetry_4
O1 Mo1 O2 Mo2 73.01(13) . 7_656
O3 Mo1 O2 Mo2 179.55(11) . 7_656
O5 Mo1 O2 Mo2 -63.5(2) . 7_656
O4 Mo1 O2 Mo2 -23.47(10) 7_656 7_656
O4 Mo1 O2 Mo2 -100.95(11) . 7_656
O1 Mo1 O2 Mo3 -171.82(11) . 7_656
O3 Mo1 O2 Mo3 -65.27(12) . 7_656
O5 Mo1 O2 Mo3 51.7(2) . 7_656
O4 Mo1 O2 Mo3 91.71(10) 7_656 7_656
O4 Mo1 O2 Mo3 14.22(9) . 7_656
Mo2 Mo1 O2 Mo3 115.17(15) 7_656 7_656
O1 Mo1 O3 Mo4 178.96(12) . 7_656
O5 Mo1 O3 Mo4 -76.88(13) . 7_656
O2 Mo1 O3 Mo4 76.21(14) . 7_656
O4 Mo1 O3 Mo4 0.3(3) 7_656 7_656
O4 Mo1 O3 Mo4 0.06(11) . 7_656
Mo2 Mo1 O3 Mo4 76.57(15) 7_656 7_656
O7 Mo2 O4 Mo1 96.4(3) . 7_656
O6 Mo2 O4 Mo1 -79.20(11) . 7_656
O13 Mo2 O4 Mo1 179.43(10) 7_656 7_656
O2 Mo2 O4 Mo1 18.90(8) 7_656 7_656
O5 Mo2 O4 Mo1 94.15(8) . 7_656
O7 Mo2 O4 Mo3 -161.5(3) . 7_656
O6 Mo2 O4 Mo3 23.0(3) . 7_656
O13 Mo2 O4 Mo3 -78.4(3) 7_656 7_656
O2 Mo2 O4 Mo3 121.1(3) 7_656 7_656
O5 Mo2 O4 Mo3 -163.7(4) . 7_656
Mo1 Mo2 O4 Mo3 102.2(4) 7_656 7_656
O7 Mo2 O4 Mo1 -8.7(3) . .
O6 Mo2 O4 Mo1 175.75(10) . .
O13 Mo2 O4 Mo1 74.37(9) 7_656 .
O2 Mo2 O4 Mo1 -86.15(9) 7_656 .
O5 Mo2 O4 Mo1 -10.91(7) . .
Mo1 Mo2 O4 Mo1 -105.05(9) 7_656 .
O7 Mo2 O4 Mo4 -99.2(3) . 7_656
O6 Mo2 O4 Mo4 85.26(10) . 7_656
O13 Mo2 O4 Mo4 -16.12(8) 7_656 7_656
O2 Mo2 O4 Mo4 -176.64(9) 7_656 7_656
O5 Mo2 O4 Mo4 -101.40(7) . 7_656
Mo1 Mo2 O4 Mo4 164.46(10) 7_656 7_656
O3 Mo1 O4 Mo1 179.90(12) . 7_656
O5 Mo1 O4 Mo1 -81.25(10) . 7_656
O2 Mo1 O4 Mo1 80.48(10) . 7_656
O4 Mo1 O4 Mo1 0.0 7_656 7_656
Mo2 Mo1 O4 Mo1 45.43(7) 7_656 7_656
O3 Mo1 O4 Mo2 -86.03(10) . .
O5 Mo1 O4 Mo2 12.82(8) . .
O2 Mo1 O4 Mo2 174.55(10) . .
O4 Mo1 O4 Mo2 94.07(10) 7_656 .
Mo2 Mo1 O4 Mo2 139.50(6) 7_656 .
O3 Mo1 O4 Mo3 85.91(10) . 7_656
O5 Mo1 O4 Mo3 -175.24(9) . 7_656
O2 Mo1 O4 Mo3 -13.51(8) . 7_656
O4 Mo1 O4 Mo3 -94.00(10) 7_656 7_656
Mo2 Mo1 O4 Mo3 -48.56(6) 7_656 7_656
O3 Mo1 O4 Mo4 -0.05(9) . 7_656
O5 Mo1 O4 Mo4 98.80(8) . 7_656
O2 Mo1 O4 Mo4 -99.47(9) . 7_656
O4 Mo1 O4 Mo4 -179.95(13) 7_656 7_656
Mo2 Mo1 O4 Mo4 -134.52(6) 7_656 7_656
O1 Mo1 O5 Mo3 -74.52(12) . .
O3 Mo1 O5 Mo3 178.76(11) . .
O2 Mo1 O5 Mo3 61.7(2) . .
O4 Mo1 O5 Mo3 21.83(10) 7_656 .
O4 Mo1 O5 Mo3 99.05(10) . .
Mo2 Mo1 O5 Mo3 22.23(13) 7_656 .
O1 Mo1 O5 Mo2 173.24(10) . .
O3 Mo1 O5 Mo2 66.52(11) . .
O2 Mo1 O5 Mo2 -50.6(2) . .
O4 Mo1 O5 Mo2 -90.40(9) 7_656 .
O4 Mo1 O5 Mo2 -13.19(8) . .
Mo2 Mo1 O5 Mo2 -90.01(9) 7_656 .
O8 Mo3 O5 Mo1 178.00(12) . .
O9 Mo3 O5 Mo1 70.48(13) . .
O10 Mo3 O5 Mo1 -54.4(2) . .
O4 Mo3 O5 Mo1 -20.72(9) 7_656 .
O2 Mo3 O5 Mo1 -96.24(11) 7_656 .
O8 Mo3 O5 Mo2 -65.83(12) . .
O9 Mo3 O5 Mo2 -173.36(11) . .
O10 Mo3 O5 Mo2 61.72(19) . .
O4 Mo3 O5 Mo2 95.45(9) 7_656 .
O2 Mo3 O5 Mo2 19.92(8) 7_656 .
O7 Mo2 O5 Mo1 -165.38(12) . .
O6 Mo2 O5 Mo1 38.5(4) . .
O13 Mo2 O5 Mo1 -66.02(11) 7_656 .
O2 Mo2 O5 Mo1 92.22(11) 7_656 .
O4 Mo2 O5 Mo1 13.85(9) . .
Mo1 Mo2 O5 Mo1 56.81(8) 7_656 .
O7 Mo2 O5 Mo3 78.84(12) . .
O6 Mo2 O5 Mo3 -77.2(4) . .
O13 Mo2 O5 Mo3 178.20(11) 7_656 .
O2 Mo2 O5 Mo3 -23.56(9) 7_656 .
O4 Mo2 O5 Mo3 -101.93(9) . .
Mo1 Mo2 O5 Mo3 -58.97(7) 7_656 .
O8 Mo3 O10 Mo4 -176.69(13) . .
O9 Mo3 O10 Mo4 -67.81(15) . .
O5 Mo3 O10 Mo4 55.7(2) . .
O4 Mo3 O10 Mo4 22.66(11) 7_656 .
O2 Mo3 O10 Mo4 95.32(12) 7_656 .
O11 Mo4 O10 Mo3 66.75(15) . .
O12 Mo4 O10 Mo3 174.23(13) . .
O13 Mo4 O10 Mo3 -48.8(2) . .
O3 Mo4 O10 Mo3 -93.94(12) 7_656 .
O4 Mo4 O10 Mo3 -21.55(11) 7_656 .
O11 Mo4 O13 Mo2 -66.25(15) . 7_656
O12 Mo4 O13 Mo2 -173.58(14) . 7_656
O10 Mo4 O13 Mo2 49.4(2) . 7_656
O3 Mo4 O13 Mo2 94.55(13) 7_656 7_656
O4 Mo4 O13 Mo2 22.17(11) 7_656 7_656
C6 C1 C2 N2 -175.2(4) . .
N1 C1 C2 N2 2.8(6) . .
C6 C1 C2 C3 -0.1(6) . .
N1 C1 C2 C3 177.9(3) . .
C1 C2 C3 C4 -1.3(6) . .
N2 C2 C3 C4 173.9(4) . .
C2 C3 C4 C5 1.4(8) . .
C3 C4 C5 C6 -0.1(9) . .
C2 C1 C6 C5 1.4(8) . .
N1 C1 C6 C5 -176.6(5) . .
C4 C5 C6 C1 -1.3(9) . .
C12 C7 C8 C9 1.1(6) . .
N3 C7 C8 C9 177.6(4) . .
C12 C7 C8 N4 -175.7(4) . .
N3 C7 C8 N4 0.9(6) . .
C7 C8 C9 C10 -1.3(6) . .
N4 C8 C9 C10 175.4(4) . .
C8 C9 C10 C11 0.6(7) . .
C9 C10 C11 C12 0.3(9) . .
C10 C11 C12 C7 -0.6(9) . .
C8 C7 C12 C11 -0.1(8) . .
N3 C7 C12 C11 -176.7(5) . .
